data_1535120
loop_
_publ_author_name
'Belokoneva, E.L.'
'Mill', B.V.'

_publ_section_title
;
 Crystal structures of beta-NaSbOGeO4 and AgSbOSiO4 and migration paths of
 ions in structures of KTiOPO4 type
;
_journal_name_full 'Zhurnal Neorganicheskoi Khimii'
_journal_page_first 355
_journal_page_last 362
_journal_volume 39
_journal_year 1994
_chemical_formula_sum 'Ge Na O5 Sb'
_chemical_name_systematic 'Na Sb O (Ge O4)'
_space_group_IT_number 33
_symmetry_space_group_name_Hall 'P 2c -2n'
_symmetry_space_group_name_H-M 'P n a 21'
_cell_angle_alpha 90
_cell_angle_beta 90
_cell_angle_gamma 90
_cell_formula_units_Z 8
_cell_length_a 13.008
_cell_length_b 6.433
_cell_length_c 10.736
_cell_volume 898.393
_citation_journal_id_ASTM ZNOKAQ
_cod_data_source_file Belokoneva_ZNOKAQ_1994_1415.cif
_cod_data_source_block Ge1Na1O5Sb1
_cod_original_cell_volume 898.3935
_cod_original_formula_sum 'Ge1 Na1 O5 Sb1'
_cod_database_code 1535120

loop_
_symmetry_equiv_pos_as_xyz
x,y,z
-x,-y,z+1/2
-x+1/2,y+1/2,z+1/2
x+1/2,-y+1/2,z

loop_
_atom_site_label
_atom_site_type_symbol
_atom_site_fract_x
_atom_site_fract_y
_atom_site_fract_z
_atom_site_occupancy
_atom_site_U_iso_or_equiv
O6 O-2 0.5973 0.7638 0.5295 1 0.0
Ge2 Ge+4 0.18718 0.5388 0.5109 1 0.0
O5 O-2 0.1151 0.3296 0.4567 1 0.0
O1 O-2 0.473 0.529 0.8458 1 0.0
Sb1 Sb+5 0.22742 0.27843 0.77306 1 0.0
O8 O-2 0.7528 -0.001 0.6493 1 0.0
O4 O-2 0.9187 0.6412 0.283 1 0.0
Ge1 Ge+4 0.48236 0.3142 0.74596 1 0.0
O2 O-2 0.0131 0.911 0.0934 1 0.0
Na2 Na+1 0.1004 0.7226 0.912 1 0.0
Sb2 Sb+5 0.38536 0.53346 0 1 0.0
O10 O-2 0.6962 0.442 0.6516 1 0.0
O9 O-2 0.24 0.9944 0.3973 1 0.0
O3 O-2 0.3698 0.1679 0.7551 1 0.0
Na1 Na+1 0.3462 0.7999 0.7266 1 0.0
O7 O-2 0.2876 0.573 0.4062 1 0.0
